data_1520813
loop_
_publ_author_name
'Belik, A.A.'

_publ_section_title
;
 Synthesis and crystal structure of Li Cu Fe2 (V O4)3 by Rietveld method
;
_journal_name_full 'Materials Research Bulletin'
_journal_page_first 1973
_journal_page_last 1980
_journal_volume 34
_journal_year 1999
_chemical_formula_sum 'Cu Fe2 Li O12 V3'
_chemical_name_systematic 'Li Cu Fe2 (V O4)3'
_space_group_IT_number 2
_symmetry_space_group_name_Hall '-P 1'
_symmetry_space_group_name_H-M 'P -1'
_cell_angle_alpha 103.832
_cell_angle_beta 102.353
_cell_angle_gamma 106.975
_cell_formula_units_Z 2
_cell_length_a 8.1484
_cell_length_b 9.8024
_cell_length_c 6.6355
_cell_volume 468.678
_citation_journal_id_ASTM MRBUAC
_cod_data_source_file Belik_MRBUAC_1999_511.cif
_cod_data_source_block Cu1Fe2Li1O12V3
_cod_original_cell_volume 468.6776
_cod_original_formula_sum 'Cu1 Fe2 Li1 O12 V3'
_cod_database_code 1520813

loop_
_symmetry_equiv_pos_as_xyz
x,y,z
-x,-y,-z

loop_
_atom_site_label
_atom_site_type_symbol
_atom_site_fract_x
_atom_site_fract_y
_atom_site_fract_z
_atom_site_occupancy
_atom_site_U_iso_or_equiv
O7 O-2 0.821 -0.071 0.175 1 0.0
O1 O-2 0.02 0.251 0.302 1 0.0
O4 O-2 0.32 0.243 0.42 1 0.0
O12 O-2 -0.068 0.684 0.196 1 0.0
O11 O-2 0.192 -0.055 0.223 1 0.0
O3 O-2 0.284 0.484 0.248 1 0.0
Li2 Li+1 0.037 0.087 0.4 0.5 0.0
O2 O-2 0.534 -0.079 0.334 1 0.0
O8 O-2 0.499 0.152 0.127 1 0.0
Fe1 Fe+3 0.4484 0.1079 0.3768 1 0.0
O5 O-2 0.256 0.753 0.46 1 0.0
V3 V+5 0.1644 0.7651 0.2303 1 0.0
V2 V+5 0.2301 0.378 0.4075 1 0.0
O10 O-2 0.72 0.492 0.334 1 0.0
V1 V+5 0.602 0.8359 0.1208 1 0.0
O6 O-2 0.579 0.648 0.101 1 0.0
Cu1 Cu+2 0.7845 0.2916 0.273 1 0.0
Li1 Li+1 0 0 0 1 0.0
O9 O-2 0.777 0.331 0.058 1 0.0
Fe2 Fe+3 0.7003 0.513 0.0456 1 0.0
